data_7205421
loop_
_publ_author_name
'Dey, Sandeep Kumar'
'Pramanik, Avijit'
'Das, Gopal'

_publ_section_title
;
 Anion specificity induced conformational changes in cresol-based
 tripodal podands controlled by weak interactions: structural and
 Hirshfeld surface analysis
;
_journal_issue 5
_journal_name_full CrystEngComm
_journal_page_first 1664
_journal_paper_doi 10.1039/c0ce00518e
_journal_volume 13
_journal_year 2011
_chemical_formula_sum 'C33 H36 N4 O10'
_chemical_formula_weight 648.66
_chemical_name_systematic
;
?
;
_space_group_IT_number 14
_symmetry_cell_setting monoclinic
_symmetry_space_group_name_Hall '-P 2yn'
_symmetry_space_group_name_H-M 'P 1 21/n 1'
_atom_sites_solution_hydrogens geom
_atom_sites_solution_primary direct
_atom_sites_solution_secondary difmap
_audit_creation_method SHELXL-97
_cell_angle_alpha 90.00
_cell_angle_beta 92.896(9)
_cell_angle_gamma 90.00
_cell_formula_units_Z 4
_cell_length_a 9.890(2)
_cell_length_b 28.388(6)
_cell_length_c 11.602(3)
_cell_measurement_reflns_used 2122
_cell_measurement_temperature 296(2)
_cell_measurement_theta_max 18.89
_cell_measurement_theta_min 2.51
_cell_volume 3253.2(13)
_computing_cell_refinement 'Bruker SMART'
_computing_data_collection 'Bruker SMART'
_computing_data_reduction 'Bruker SMART'
_computing_molecular_graphics 'Bruker SHELXTL'
_computing_publication_material 'Bruker SHELXTL'
_computing_structure_refinement 'SHELXL-97 (Sheldrick, 1997)'
_computing_structure_solution 'SHELXS-97 (Sheldrick, 1990)'
_diffrn_ambient_temperature 296(2)
_diffrn_measured_fraction_theta_full 0.980
_diffrn_measured_fraction_theta_max 0.980
_diffrn_measurement_device_type 'CCD area detector'
_diffrn_measurement_method 'phi and omega scans'
_diffrn_radiation_monochromator graphite
_diffrn_radiation_source 'fine-focus sealed tube'
_diffrn_radiation_type MoK\a
_diffrn_radiation_wavelength 0.71073
_diffrn_reflns_av_R_equivalents 0.1158
_diffrn_reflns_av_sigmaI/netI 0.1365
_diffrn_reflns_limit_h_max 12
_diffrn_reflns_limit_h_min -13
_diffrn_reflns_limit_k_max 37
_diffrn_reflns_limit_k_min -37
_diffrn_reflns_limit_l_max 15
_diffrn_reflns_limit_l_min -15
_diffrn_reflns_number 41904
_diffrn_reflns_theta_full 28.48
_diffrn_reflns_theta_max 28.48
_diffrn_reflns_theta_min 1.43
_exptl_absorpt_coefficient_mu 0.099
_exptl_absorpt_correction_T_max 0.979
_exptl_absorpt_correction_T_min 0.966
_exptl_absorpt_correction_type multi-scan
_exptl_absorpt_process_details 'SADAS (Sheldrick, 1997)'
_exptl_crystal_colour Yellow
_exptl_crystal_density_diffrn 1.318
_exptl_crystal_density_method 'not measured'
_exptl_crystal_description rectangular
_exptl_crystal_F_000 1368
_exptl_crystal_size_max 0.32
_exptl_crystal_size_mid 0.28
_exptl_crystal_size_min 0.24
_refine_diff_density_max 0.256
_refine_diff_density_min -0.196
_refine_diff_density_rms 0.056
_refine_ls_extinction_method none
_refine_ls_goodness_of_fit_ref 0.980
_refine_ls_matrix_type full
_refine_ls_number_parameters 432
_refine_ls_number_reflns 8066
_refine_ls_number_restraints 0
_refine_ls_restrained_S_all 0.980
_refine_ls_R_factor_all 0.1760
_refine_ls_R_factor_gt 0.0551
_refine_ls_shift/su_max 0.018
_refine_ls_shift/su_mean 0.083
_refine_ls_structure_factor_coef Fsqd
_refine_ls_weighting_details 'calc w=1/[\s^2^(Fo^2^)+(0.0715P)^2^+0.0000P] where P=(Fo^2^+2Fc^2^)/3'
_refine_ls_weighting_scheme calc
_refine_ls_wR_factor_gt 0.1256
_refine_ls_wR_factor_ref 0.1537
_reflns_number_gt 7814
_reflns_number_total 8066
_reflns_threshold_expression >2sigma(I)
_cod_data_source_file C0CE00518E.TXT
_cod_data_source_block o-CresolPic
_cod_depositor_comments
;
The following automatic conversions were performed:
'_symmetry_cell_setting' value 'Monoclinic' changed to 'monoclinic'
according to '/home/saulius/struct/CIF-dictionaries/cif_core.dic'
dictionary named 'cif_core.dic' version 2.4.1 from 2010-06-29.

Automatic conversion script
Id: cif_fix_enum 1555 2011-01-17 13:19:09Z saulius 
;
_cod_original_cell_volume 3253.2(12)
_cod_original_sg_symbol_H-M 'P2(1)/n '
_cod_database_code 7205421

loop_
_symmetry_equiv_pos_as_xyz
'x, y, z'
'-x+1/2, y+1/2, -z+1/2'
'-x, -y, -z'
'x-1/2, -y-1/2, z-1/2'

loop_
_atom_site_label
_atom_site_type_symbol
_atom_site_fract_x
_atom_site_fract_y
_atom_site_fract_z
_atom_site_U_iso_or_equiv
_atom_site_adp_type
_atom_site_occupancy
_atom_site_symmetry_multiplicity
_atom_site_calc_flag
_atom_site_refinement_flags
_atom_site_disorder_assembly
_atom_site_disorder_group
N1 N 0.0263(2) 0.11423(8) 0.81071(17) 0.0589(6) Uani 1 1 d . . .
C1 C -0.0057(3) 0.09407(9) 0.9269(2) 0.0654(7) Uani 1 1 d . . .
H1A H -0.0566 0.1174 0.9679 0.078 Uiso 1 1 calc R . .
H1B H -0.0638 0.0668 0.9142 0.078 Uiso 1 1 calc R . .
C3 C 0.2615(3) 0.01384(9) 1.0364(2) 0.0623(7) Uani 1 1 d . . .
C2 C 0.1136(3) 0.07966(9) 1.0021(2) 0.0678(7) Uani 1 1 d . . .
H2A H 0.1837 0.1035 0.9992 0.081 Uiso 1 1 calc R . .
H2B H 0.0875 0.0770 1.0813 0.081 Uiso 1 1 calc R . .
C8 C 0.3095(3) -0.02876(10) 0.9963(2) 0.0702(7) Uani 1 1 d . . .
C4 C 0.3097(3) 0.03212(11) 1.1411(2) 0.0779(8) Uani 1 1 d . . .
H4 H 0.2792 0.0612 1.1661 0.093 Uiso 1 1 calc R . .
C6 C 0.4505(3) -0.03528(14) 1.1727(3) 0.0961(10) Uani 1 1 d . . .
H6 H 0.5141 -0.0520 1.2183 0.115 Uiso 1 1 calc R . .
C9 C 0.2603(3) -0.04756(10) 0.8800(3) 0.0935(9) Uani 1 1 d . . .
H9A H 0.2971 -0.0785 0.8691 0.140 Uiso 1 1 calc R . .
H9B H 0.2893 -0.0270 0.8205 0.140 Uiso 1 1 calc R . .
H9C H 0.1633 -0.0492 0.8764 0.140 Uiso 1 1 calc R . .
C7 C 0.4019(3) -0.05279(11) 1.0673(3) 0.0859(9) Uani 1 1 d . . .
H7 H 0.4328 -0.0820 1.0434 0.103 Uiso 1 1 calc R . .
C5 C 0.4030(3) 0.00688(14) 1.2079(3) 0.0946(10) Uani 1 1 d . . .
H5 H 0.4342 0.0190 1.2788 0.114 Uiso 1 1 calc R . .
O1 O 0.16490(18) 0.03563(6) 0.96495(14) 0.0694(5) Uani 1 1 d . . .
C10 C 0.1019(2) 0.08108(9) 0.7363(2) 0.0642(7) Uani 1 1 d . . .
H10A H 0.1176 0.0969 0.6641 0.077 Uiso 1 1 calc R . .
H10B H 0.1897 0.0749 0.7744 0.077 Uiso 1 1 calc R . .
C12 C -0.1489(3) 0.00221(12) 0.5926(2) 0.0689(7) Uani 1 1 d . . .
C13 C -0.1103(3) -0.04282(12) 0.6194(2) 0.0770(8) Uani 1 1 d . . .
H13 H -0.0327 -0.0484 0.6662 0.092 Uiso 1 1 calc R . .
C11 C 0.0351(3) 0.03469(9) 0.7089(2) 0.0680(7) Uani 1 1 d . . .
H11A H 0.0982 0.0140 0.6723 0.082 Uiso 1 1 calc R . .
H11B H 0.0088 0.0198 0.7796 0.082 Uiso 1 1 calc R . .
C17 C -0.2628(3) 0.01159(13) 0.5193(2) 0.0783(8) Uani 1 1 d . . .
C16 C -0.3358(3) -0.02714(16) 0.4777(3) 0.0928(10) Uani 1 1 d . . .
H16 H -0.4117 -0.0220 0.4286 0.111 Uiso 1 1 calc R . .
C14 C -0.1879(4) -0.08036(12) 0.5763(3) 0.0958(10) Uani 1 1 d . . .
H14 H -0.1629 -0.1110 0.5957 0.115 Uiso 1 1 calc R . .
C15 C -0.3007(4) -0.07259(16) 0.5058(3) 0.1021(11) Uani 1 1 d . . .
H15 H -0.3527 -0.0977 0.4774 0.122 Uiso 1 1 calc R . .
C18 C -0.3047(3) 0.06083(12) 0.4904(3) 0.1046(10) Uani 1 1 d . . .
H18A H -0.3820 0.0603 0.4370 0.157 Uiso 1 1 calc R . .
H18B H -0.2314 0.0770 0.4561 0.157 Uiso 1 1 calc R . .
H18C H -0.3276 0.0769 0.5595 0.157 Uiso 1 1 calc R . .
O2 O -0.08156(18) 0.04190(6) 0.63372(15) 0.0714(5) Uani 1 1 d . . .
C21 C 0.0065(3) 0.23274(11) 0.6286(3) 0.0768(8) Uani 1 1 d . . .
C26 C 0.1009(3) 0.25875(12) 0.5717(2) 0.0798(8) Uani 1 1 d . . .
C20 C -0.0889(3) 0.15400(10) 0.6356(2) 0.0823(8) Uani 1 1 d . . .
H20A H -0.0798 0.1278 0.5830 0.099 Uiso 1 1 calc R . .
H20B H -0.1712 0.1708 0.6122 0.099 Uiso 1 1 calc R . .
C19 C -0.1019(2) 0.13499(9) 0.7569(2) 0.0699(7) Uani 1 1 d . . .
H19A H -0.1313 0.1604 0.8058 0.084 Uiso 1 1 calc R . .
H19B H -0.1717 0.1110 0.7548 0.084 Uiso 1 1 calc R . .
C22 C -0.0981(3) 0.25439(13) 0.6828(3) 0.0999(10) Uani 1 1 d . . .
H22 H -0.1620 0.2362 0.7185 0.120 Uiso 1 1 calc R . .
C27 C 0.2089(3) 0.23537(12) 0.5097(3) 0.1009(10) Uani 1 1 d . . .
H27A H 0.2587 0.2146 0.5614 0.151 Uiso 1 1 calc R . .
H27B H 0.2690 0.2587 0.4812 0.151 Uiso 1 1 calc R . .
H27C H 0.1694 0.2176 0.4461 0.151 Uiso 1 1 calc R . .
C25 C 0.0869(4) 0.30760(14) 0.5746(3) 0.1055(11) Uani 1 1 d . . .
H25 H 0.1488 0.3261 0.5373 0.127 Uiso 1 1 calc R . .
C23 C -0.1082(4) 0.30232(14) 0.6843(3) 0.1150(12) Uani 1 1 d . . .
H23 H -0.1781 0.3168 0.7216 0.138 Uiso 1 1 calc R . .
C24 C -0.0142(5) 0.32910(14) 0.6301(4) 0.1219(13) Uani 1 1 d . . .
H24 H -0.0197 0.3618 0.6314 0.146 Uiso 1 1 calc R . .
O3 O 0.02349(19) 0.18472(8) 0.62619(19) 0.0985(7) Uani 1 1 d . . .
C29 C 0.2279(2) 0.24649(9) 0.8790(2) 0.0605(7) Uani 1 1 d . . .
C33 C 0.4126(2) 0.21328(9) 0.7833(2) 0.0564(6) Uani 1 1 d . . .
C28 C 0.2917(2) 0.20373(10) 0.8432(2) 0.0600(7) Uani 1 1 d . . .
C32 C 0.4601(3) 0.25661(10) 0.7592(2) 0.0627(7) Uani 1 1 d . . .
H32 H 0.5396 0.2601 0.7204 0.075 Uiso 1 1 calc R . .
C30 C 0.2742(3) 0.29066(9) 0.8543(2) 0.0636(7) Uani 1 1 d . . .
H30 H 0.2284 0.3172 0.8789 0.076 Uiso 1 1 calc R . .
C31 C 0.3887(3) 0.29561(9) 0.7930(2) 0.0630(7) Uani 1 1 d . . .
O4 O 0.25341(17) 0.16294(6) 0.86448(16) 0.0795(6) Uani 1 1 d . . .
O5 O 0.0383(2) 0.20863(9) 0.94034(19) 0.1065(8) Uani 1 1 d . . .
O9 O 0.6138(2) 0.17455(8) 0.75834(19) 0.1038(7) Uani 1 1 d . . .
O10 O 0.4313(2) 0.14014(8) 0.6989(2) 0.1172(8) Uani 1 1 d . . .
O6 O 0.0825(2) 0.27785(9) 1.0066(2) 0.1174(8) Uani 1 1 d . . .
O7 O 0.3720(3) 0.37632(8) 0.7967(2) 0.1257(9) Uani 1 1 d . . .
O8 O 0.5362(3) 0.34561(8) 0.7076(2) 0.1311(10) Uani 1 1 d . . .
N4 N 0.4913(3) 0.17284(9) 0.7450(2) 0.0764(7) Uani 1 1 d . . .
N2 N 0.1087(3) 0.24412(11) 0.9462(2) 0.0829(7) Uani 1 1 d . . .
N3 N 0.4344(3) 0.34216(10) 0.7630(2) 0.0925(8) Uani 1 1 d . . .
H1N H 0.086(2) 0.1405(9) 0.829(2) 0.079(8) Uiso 1 1 d . . .

loop_
_atom_site_aniso_label
_atom_site_aniso_U_11
_atom_site_aniso_U_22
_atom_site_aniso_U_33
_atom_site_aniso_U_23
_atom_site_aniso_U_13
_atom_site_aniso_U_12
N1 0.0510(13) 0.0616(14) 0.0652(14) 0.0023(11) 0.0145(11) -0.0027(11)
C1 0.0722(18) 0.0625(17) 0.0640(17) 0.0061(13) 0.0291(14) 0.0012(14)
C3 0.0652(17) 0.0643(18) 0.0590(18) 0.0081(15) 0.0183(14) -0.0040(14)
C2 0.086(2) 0.0632(18) 0.0554(16) -0.0001(13) 0.0161(15) 0.0073(15)
C8 0.0708(19) 0.0649(19) 0.076(2) 0.0056(16) 0.0135(16) -0.0054(15)
C4 0.087(2) 0.092(2) 0.0558(18) -0.0018(17) 0.0153(16) 0.0050(17)
C6 0.097(3) 0.111(3) 0.081(2) 0.025(2) 0.005(2) 0.013(2)
C9 0.099(2) 0.077(2) 0.104(2) -0.0234(18) 0.0034(19) 0.0092(17)
C7 0.082(2) 0.074(2) 0.103(3) 0.010(2) 0.018(2) 0.0042(17)
C5 0.100(3) 0.126(3) 0.0575(19) 0.009(2) 0.0075(18) 0.008(2)
O1 0.0833(13) 0.0645(12) 0.0609(11) -0.0062(9) 0.0093(10) 0.0091(10)
C10 0.0552(15) 0.0753(18) 0.0638(17) -0.0022(14) 0.0202(13) -0.0018(14)
C12 0.0651(19) 0.087(2) 0.0564(17) -0.0128(16) 0.0179(15) -0.0091(18)
C13 0.078(2) 0.082(2) 0.0720(19) -0.0203(17) 0.0147(15) -0.0052(18)
C11 0.0651(18) 0.0756(19) 0.0640(17) -0.0067(14) 0.0097(14) 0.0034(15)
C17 0.065(2) 0.115(3) 0.0550(17) -0.0092(18) 0.0104(15) -0.0164(19)
C16 0.072(2) 0.142(3) 0.066(2) -0.023(2) 0.0122(16) -0.012(2)
C14 0.103(3) 0.092(2) 0.094(2) -0.030(2) 0.031(2) -0.015(2)
C15 0.087(3) 0.132(3) 0.089(3) -0.047(2) 0.019(2) -0.028(2)
C18 0.085(2) 0.132(3) 0.096(2) 0.022(2) -0.0086(18) -0.009(2)
O2 0.0638(12) 0.0815(13) 0.0687(12) -0.0026(10) 0.0016(10) -0.0035(10)
C21 0.079(2) 0.075(2) 0.077(2) 0.0169(16) 0.0098(17) 0.0040(17)
C26 0.071(2) 0.105(3) 0.0623(18) 0.0131(17) 0.0023(15) -0.0136(19)
C20 0.076(2) 0.081(2) 0.091(2) 0.0171(17) 0.0105(16) -0.0035(17)
C19 0.0575(17) 0.0715(18) 0.082(2) 0.0083(15) 0.0153(14) 0.0027(14)
C22 0.096(2) 0.103(3) 0.103(3) 0.025(2) 0.023(2) 0.005(2)
C27 0.078(2) 0.144(3) 0.081(2) 0.015(2) 0.0109(18) -0.012(2)
C25 0.119(3) 0.088(3) 0.110(3) 0.022(2) 0.006(2) -0.023(2)
C23 0.126(3) 0.091(3) 0.130(3) 0.008(2) 0.031(3) 0.012(2)
C24 0.143(3) 0.087(3) 0.137(3) 0.010(2) 0.020(3) -0.007(3)
O3 0.0772(14) 0.0876(16) 0.1328(19) 0.0316(13) 0.0249(12) 0.0002(12)
C29 0.0572(16) 0.0716(19) 0.0533(15) -0.0037(13) 0.0096(12) -0.0034(14)
C33 0.0565(15) 0.0583(17) 0.0545(15) -0.0016(12) 0.0033(12) 0.0004(13)
C28 0.0599(16) 0.0620(19) 0.0579(16) 0.0031(14) -0.0002(13) -0.0063(14)
C32 0.0650(17) 0.0706(19) 0.0536(15) -0.0014(14) 0.0143(13) -0.0099(15)
C30 0.0704(18) 0.0651(19) 0.0552(16) -0.0070(13) 0.0034(14) 0.0055(14)
C31 0.0773(18) 0.0563(18) 0.0558(16) 0.0040(13) 0.0069(14) -0.0092(15)
O4 0.0738(12) 0.0637(13) 0.1014(15) 0.0087(10) 0.0079(10) -0.0132(10)
O5 0.0860(15) 0.1172(19) 0.1200(19) -0.0077(14) 0.0417(13) -0.0231(14)
O9 0.0733(16) 0.1074(17) 0.1321(19) -0.0065(13) 0.0179(14) 0.0158(13)
O10 0.1096(18) 0.0860(16) 0.156(2) -0.0467(16) 0.0017(15) 0.0040(14)
O6 0.1183(19) 0.1199(19) 0.1192(19) -0.0302(15) 0.0590(15) -0.0012(15)
O7 0.156(2) 0.0579(15) 0.165(2) 0.0069(15) 0.0281(18) 0.0040(15)
O8 0.175(2) 0.0955(17) 0.129(2) 0.0138(14) 0.0689(19) -0.0433(16)
N4 0.0741(18) 0.0758(19) 0.0802(17) -0.0014(14) 0.0114(14) 0.0047(16)
N2 0.0761(17) 0.090(2) 0.0842(18) -0.0055(15) 0.0224(14) -0.0079(16)
N3 0.123(2) 0.066(2) 0.090(2) 0.0068(15) 0.0175(17) -0.0185(17)

loop_
_atom_type_symbol
_atom_type_description
_atom_type_scat_dispersion_real
_atom_type_scat_dispersion_imag
_atom_type_scat_source
C C 0.0033 0.0016 'International Tables Vol C Tables 4.2.6.8 and 6.1.1.4'
H H 0.0000 0.0000 'International Tables Vol C Tables 4.2.6.8 and 6.1.1.4'
N N 0.0061 0.0033 'International Tables Vol C Tables 4.2.6.8 and 6.1.1.4'
O O 0.0106 0.0060 'International Tables Vol C Tables 4.2.6.8 and 6.1.1.4'

loop_
_geom_angle_atom_site_label_1
_geom_angle_atom_site_label_2
_geom_angle_atom_site_label_3
_geom_angle
_geom_angle_site_symmetry_1
_geom_angle_site_symmetry_3
_geom_angle_publ_flag
C10 N1 C19 116.1(2) . . ?
C10 N1 C1 114.06(19) . . ?
C19 N1 C1 107.92(18) . . ?
C2 C1 N1 115.5(2) . . ?
O1 C3 C4 123.9(2) . . ?
O1 C3 C8 115.3(2) . . ?
C4 C3 C8 120.8(3) . . ?
O1 C2 C1 110.4(2) . . ?
C7 C8 C3 117.3(3) . . ?
C7 C8 C9 122.2(3) . . ?
C3 C8 C9 120.5(3) . . ?
C5 C4 C3 119.4(3) . . ?
C5 C6 C7 118.2(3) . . ?
C8 C7 C6 122.7(3) . . ?
C6 C5 C4 121.5(3) . . ?
C3 O1 C2 117.28(19) . . ?
C11 C10 N1 116.44(19) . . ?
C13 C12 O2 124.1(3) . . ?
C13 C12 C17 121.5(3) . . ?
O2 C12 C17 114.4(3) . . ?
C12 C13 C14 119.5(3) . . ?
O2 C11 C10 109.7(2) . . ?
C16 C17 C12 116.6(3) . . ?
C16 C17 C18 122.1(3) . . ?
C12 C17 C18 121.3(3) . . ?
C15 C16 C17 122.8(3) . . ?
C15 C14 C13 120.7(3) . . ?
C16 C15 C14 118.9(3) . . ?
C12 O2 C11 117.1(2) . . ?
O3 C21 C22 123.1(3) . . ?
O3 C21 C26 115.7(3) . . ?
C22 C21 C26 121.2(3) . . ?
C21 C26 C25 116.7(3) . . ?
C21 C26 C27 121.0(3) . . ?
C25 C26 C27 122.3(3) . . ?
O3 C20 C19 113.1(2) . . ?
N1 C19 C20 114.5(2) . . ?
C23 C22 C21 120.4(3) . . ?
C24 C25 C26 122.2(3) . . ?
C22 C23 C24 119.5(4) . . ?
C25 C24 C23 119.9(4) . . ?
C21 O3 C20 120.7(2) . . ?
C30 C29 C28 123.7(2) . . ?
C30 C29 N2 116.4(2) . . ?
C28 C29 N2 119.8(2) . . ?
C32 C33 C28 125.3(2) . . ?
C32 C33 N4 117.0(2) . . ?
C28 C33 N4 117.7(2) . . ?
O4 C28 C33 122.6(2) . . ?
O4 C28 C29 125.7(2) . . ?
C33 C28 C29 111.6(2) . . ?
C33 C32 C31 118.9(2) . . ?
C29 C30 C31 119.7(2) . . ?
C30 C31 C32 120.8(2) . . ?
C30 C31 N3 119.6(3) . . ?
C32 C31 N3 119.6(3) . . ?
O10 N4 O9 123.4(3) . . ?
O10 N4 C33 118.5(2) . . ?
O9 N4 C33 118.1(3) . . ?
O6 N2 O5 122.7(3) . . ?
O6 N2 C29 118.3(3) . . ?
O5 N2 C29 119.0(3) . . ?
O7 N3 O8 123.0(3) . . ?
O7 N3 C31 118.6(3) . . ?
O8 N3 C31 118.4(3) . . ?

loop_
_geom_bond_atom_site_label_1
_geom_bond_atom_site_label_2
_geom_bond_distance
_geom_bond_site_symmetry_2
_geom_bond_publ_flag
N1 C10 1.501(3) . ?
N1 C19 1.505(3) . ?
N1 C1 1.513(3) . ?
C1 C2 1.489(3) . ?
C3 O1 1.379(3) . ?
C3 C4 1.383(4) . ?
C3 C8 1.388(3) . ?
C2 O1 1.424(3) . ?
C8 C7 1.380(4) . ?
C8 C9 1.509(4) . ?
C4 C5 1.376(4) . ?
C6 C5 1.356(4) . ?
C6 C7 1.384(4) . ?
C10 C11 1.500(3) . ?
C12 C13 1.366(4) . ?
C12 O2 1.381(3) . ?
C12 C17 1.403(4) . ?
C13 C14 1.392(4) . ?
C11 O2 1.426(3) . ?
C17 C16 1.388(4) . ?
C17 C18 1.491(4) . ?
C16 C15 1.371(4) . ?
C14 C15 1.367(4) . ?
C21 O3 1.374(3) . ?
C21 C22 1.382(4) . ?
C21 C26 1.383(4) . ?
C26 C25 1.394(4) . ?
C26 C27 1.476(4) . ?
C20 O3 1.422(3) . ?
C20 C19 1.519(3) . ?
C22 C23 1.364(4) . ?
C25 C24 1.361(5) . ?
C23 C24 1.378(5) . ?
C29 C30 1.370(3) . ?
C29 C28 1.439(3) . ?
C29 N2 1.448(3) . ?
C33 C32 1.351(3) . ?
C33 C28 1.438(3) . ?
C33 N4 1.468(3) . ?
C28 O4 1.247(3) . ?
C32 C31 1.381(3) . ?
C30 C31 1.374(3) . ?
C31 N3 1.445(3) . ?
O5 N2 1.225(3) . ?
O9 N4 1.215(3) . ?
O10 N4 1.211(3) . ?
O6 N2 1.222(3) . ?
O7 N3 1.224(3) . ?
O8 N3 1.226(3) . ?
